data_7022628
loop_
_publ_author_name
'Brooks, Andrew C.'
'Martin, Lee'
'Day, Peter'
'Lopes, Elsa B.'
'Almeida, Manuel'
'Kikuchi, Koichi'
'Fujita, Wataru'
'Sasamori, Kota'
'Aktusu, Hiroki'
'Wallis, John D.'

_publ_section_title
;
 Hydrogen bonded anion ribbons, networks and clusters and sulfur-anion
 interactions in novel radical cation salts of BEDT-TTF with sulfamate,
 pentaborate and bromide.
;
_journal_issue 18
_journal_name_full 'Dalton transactions (Cambridge, England : 2003)'
_journal_page_first 6645
_journal_page_last 6654
_journal_paper_doi 10.1039/c3dt32430c
_journal_volume 42
_journal_year 2013
_chemical_formula_moiety '2(C10 H8 S8), B5 H4 O10'
_chemical_formula_sum 'C20 H20 B5 O10 S16'
_chemical_formula_weight 987.53
_chemical_name_systematic
;
Bis(Bis(ethylenedithio)tetrathiafulvalene) B5O6(OH)4
;
_space_group_IT_number 2
_symmetry_cell_setting triclinic
_symmetry_space_group_name_Hall '-P 1'
_symmetry_space_group_name_H-M 'P -1'
_atom_sites_solution_hydrogens geom
_atom_sites_solution_primary direct
_atom_sites_solution_secondary difmap
_audit_creation_method SHELXL-97
_cell_angle_alpha 97.136(2)
_cell_angle_beta 101.350(2)
_cell_angle_gamma 104.651(2)
_cell_formula_units_Z 2
_cell_length_a 9.1142(3)
_cell_length_b 11.5777(4)
_cell_length_c 18.1484(7)
_cell_measurement_reflns_used 30162
_cell_measurement_temperature 120(2)
_cell_measurement_theta_max 27.48
_cell_measurement_theta_min 2.91
_cell_volume 1785.72(11)
_computing_cell_refinement 'DENZO (Otwinowski & Minor, 1997) & COLLECT (Hooft, R.W.W., 1998)'
_computing_data_collection 'COLLECT (Hooft, R.W.W., 1998)'
_computing_data_reduction 'DENZO (Otwinowski & Minor, 1997) & COLLECT (Hooft, R.W.W., 1998)'
_diffrn_ambient_temperature 120(2)
_diffrn_detector_area_resol_mean '4096x4096pixels / 62x62mm'
_diffrn_measured_fraction_theta_full 0.986
_diffrn_measured_fraction_theta_max 0.968
_diffrn_measurement_device_type
;
'Bruker-Nonius APEX II CCD camera on \k-goniostat'
;
_diffrn_measurement_method '\f & \w scans'
_diffrn_radiation_monochromator '10cm confocal mirrors'
_diffrn_radiation_source 'Bruker-Nonius FR591 rotating anode'
_diffrn_radiation_type MoK\a
_diffrn_radiation_wavelength 0.71073
_diffrn_reflns_av_R_equivalents 0.0675
_diffrn_reflns_av_sigmaI/netI 0.0775
_diffrn_reflns_limit_h_max 11
_diffrn_reflns_limit_h_min -11
_diffrn_reflns_limit_k_max 15
_diffrn_reflns_limit_k_min -15
_diffrn_reflns_limit_l_max 23
_diffrn_reflns_limit_l_min -23
_diffrn_reflns_number 26707
_diffrn_reflns_theta_full 27.00
_diffrn_reflns_theta_max 27.74
_diffrn_reflns_theta_min 2.91
_exptl_absorpt_coefficient_mu 1.020
_exptl_absorpt_correction_T_max 0.95
_exptl_absorpt_correction_T_min 0.71
_exptl_absorpt_correction_type multi-scan
_exptl_absorpt_process_details 'SADABS 2007/2 (Sheldrick, G.M., 2007)'
_exptl_crystal_colour 'dark brown'
_exptl_crystal_density_diffrn 1.837
_exptl_crystal_density_method 'not measured'
_exptl_crystal_description 'cut plate'
_exptl_crystal_F_000 978
_exptl_crystal_size_max 0.15
_exptl_crystal_size_mid 0.1
_exptl_crystal_size_min 0.02
_refine_diff_density_max 1.432
_refine_diff_density_min -0.604
_refine_diff_density_rms 0.146
_refine_ls_extinction_method none
_refine_ls_goodness_of_fit_ref 1.077
_refine_ls_hydrogen_treatment constr
_refine_ls_matrix_type full
_refine_ls_number_parameters 477
_refine_ls_number_reflns 8141
_refine_ls_number_restraints 21
_refine_ls_restrained_S_all 1.077
_refine_ls_R_factor_all 0.1453
_refine_ls_R_factor_gt 0.0933
_refine_ls_shift/su_max 0.000
_refine_ls_shift/su_mean 0.000
_refine_ls_structure_factor_coef Fsqd
_refine_ls_weighting_details 'calc w=1/[\s^2^(Fo^2^)+(0.0489P)^2^+15.5099P] where P=(Fo^2^+2Fc^2^)/3'
_refine_ls_weighting_scheme calc
_refine_ls_wR_factor_gt 0.1871
_refine_ls_wR_factor_ref 0.2166
_reflns_number_gt 5418
_reflns_number_total 8141
_reflns_threshold_expression >2sigma(I)
_cod_data_source_file c3dt32430c.txt
_cod_data_source_block borpbaxx
_cod_original_sg_symbol_H-M P-1
_cod_database_code 7022628

loop_
_symmetry_equiv_pos_as_xyz
'x, y, z'
'-x, -y, -z'

loop_
_atom_site_label
_atom_site_type_symbol
_atom_site_fract_x
_atom_site_fract_y
_atom_site_fract_z
_atom_site_U_iso_or_equiv
_atom_site_adp_type
_atom_site_occupancy
_atom_site_symmetry_multiplicity
_atom_site_calc_flag
_atom_site_refinement_flags
_atom_site_disorder_assembly
_atom_site_disorder_group
S1 S 0.5397(2) 2.09458(15) 1.80681(10) 0.0332(4) Uani 1 1 d D . .
S2 S 0.28822(19) 1.81365(15) 1.81250(10) 0.0278(4) Uani 1 1 d D . .
S3 S 0.5458(2) 1.97627(14) 1.65503(10) 0.0269(4) Uani 1 1 d . . .
S4 S 0.3380(2) 1.73845(14) 1.65811(10) 0.0272(4) Uani 1 1 d . . .
S5 S 0.6020(2) 1.87008(14) 1.49440(10) 0.0278(4) Uani 1 1 d . . .
S6 S 0.3908(2) 1.63170(15) 1.49403(11) 0.0319(4) Uani 1 1 d . . .
S7 S 0.6874(2) 1.79587(17) 1.35216(11) 0.0389(5) Uani 1 1 d D . .
S8 S 0.4357(3) 1.51365(16) 1.34899(12) 0.0419(5) Uani 1 1 d D . .
S11 S 0.0698(2) 1.04455(15) 0.73747(10) 0.0296(4) Uani 1 1 d D . .
S12 S -0.1955(3) 0.76571(17) 0.74033(11) 0.0434(5) Uani 1 1 d D . .
S13 S 0.0760(2) 0.92359(14) 0.58634(10) 0.0278(4) Uani 1 1 d . . .
S14 S -0.1392(2) 0.68931(15) 0.58986(10) 0.0323(4) Uani 1 1 d . . .
S15 S 0.1234(2) 0.81558(15) 0.42425(10) 0.0314(4) Uani 1 1 d . B .
S16 S -0.0856(2) 0.57760(15) 0.42774(10) 0.0331(4) Uani 1 1 d . B .
S17 S 0.1668(3) 0.74202(17) 0.27045(12) 0.0431(5) Uani 1 1 d D . .
S18 S -0.0807(3) 0.46184(17) 0.27555(12) 0.0508(6) Uani 1 1 d D . .
O1 O -0.2136(6) 1.4048(4) 0.9779(3) 0.0384(12) Uani 1 1 d . . .
H1 H -0.1560 1.4737 0.9771 0.046 Uiso 1 1 calc R . .
O2 O -0.2029(5) 1.2078(4) 0.9896(3) 0.0303(11) Uani 1 1 d . . .
O3 O -0.2049(5) 1.0080(4) 0.9936(3) 0.0281(10) Uani 1 1 d . . .
H3 H -0.1474 0.9617 0.9929 0.034 Uiso 1 1 calc R . .
O4 O 0.0311(5) 1.1527(4) 0.9921(3) 0.0288(10) Uani 1 1 d . . .
O5 O 0.0307(5) 1.3623(4) 0.9963(3) 0.0292(11) Uani 1 1 d . . .
O6 O 0.4615(7) 1.3412(6) 1.1704(3) 0.0513(15) Uani 1 1 d . . .
H6 H 0.5569 1.3519 1.1723 0.062 Uiso 1 1 calc R . .
O7 O 0.4620(6) 1.3331(5) 1.0396(3) 0.0395(12) Uani 1 1 d . . .
O8 O 0.4621(6) 1.3372(5) 0.9104(3) 0.0374(12) Uani 1 1 d . . .
H8 H 0.5582 1.3568 0.9307 0.045 Uiso 1 1 calc R . .
O9 O 0.2213(5) 1.2908(4) 0.9459(3) 0.0332(11) Uani 1 1 d . . .
O10 O 0.2289(5) 1.3117(4) 1.0807(3) 0.0307(11) Uani 1 1 d . . .
C1 C 0.4460(8) 2.0513(5) 1.8820(4) 0.0289(15) Uani 1 1 d D . .
H1A H 0.5074 2.1052 1.9309 0.035 Uiso 1 1 calc R . .
H1B H 0.3411 2.0642 1.8713 0.035 Uiso 1 1 calc R . .
C2 C 0.4289(7) 1.9207(5) 1.8911(3) 0.0264(14) Uani 1 1 d D . .
H2A H 0.3965 1.9085 1.9392 0.032 Uiso 1 1 calc R . .
H2B H 0.5316 1.9046 1.8952 0.032 Uiso 1 1 calc R . .
C3 C 0.4716(7) 1.9629(6) 1.7374(4) 0.0250(13) Uani 1 1 d . . .
C4 C 0.3745(8) 1.8538(6) 1.7381(4) 0.0262(14) Uani 1 1 d . . .
C5 C 0.4567(7) 1.8257(6) 1.6102(4) 0.0257(14) Uani 1 1 d . . .
C6 C 0.4796(7) 1.7798(6) 1.5410(4) 0.0253(14) Uani 1 1 d . . .
C7 C 0.5824(8) 1.7531(6) 1.4200(4) 0.0255(14) Uani 1 1 d . A .
C8 C 0.4846(8) 1.6429(6) 1.4190(4) 0.0264(14) Uani 1 1 d . A .
C9 C 0.6257(9) 1.6655(6) 1.2769(4) 0.0427(19) Uani 1 1 d D A 3
H9A H 0.6335 1.6937 1.2281 0.051 Uiso 1 1 calc R A 3
H9B H 0.6990 1.6159 1.2865 0.051 Uiso 1 1 calc R A 3
C10 C 0.4637(10) 1.5863(8) 1.2677(5) 0.057(2) Uani 1 1 d D A 3
H10A H 0.4374 1.5227 1.2216 0.068 Uiso 1 1 calc R A 3
H10B H 0.3901 1.6360 1.2593 0.068 Uiso 1 1 calc R A 3
C11 C -0.0595(10) 1.0117(7) 0.8003(5) 0.027(2) Uani 0.784(17) 1 d PD B 5
H11A H -0.0158 1.0716 0.8486 0.032 Uiso 0.784(17) 1 calc PR B 5
H11B H -0.1614 1.0224 0.7763 0.032 Uiso 0.784(17) 1 calc PR B 5
C11A C 0.006(3) 0.988(3) 0.8178(10) 0.019(6) Uiso 0.216(17) 1 d PD B 6
H11C H 0.0746 0.9399 0.8387 0.023 Uiso 0.216(17) 1 calc PR B 6
H11D H 0.0191 1.0582 0.8582 0.023 Uiso 0.216(17) 1 calc PR B 6
C12 C -0.0868(10) 0.8858(6) 0.8190(4) 0.026(2) Uani 0.784(17) 1 d PD B 5
H12A H -0.1432 0.8814 0.8605 0.031 Uiso 0.784(17) 1 calc PR B 5
H12B H 0.0156 0.8725 0.8388 0.031 Uiso 0.784(17) 1 calc PR B 5
C12A C -0.161(3) 0.9107(14) 0.7982(15) 0.019(6) Uiso 0.216(17) 1 d PD B 6
H12C H -0.2275 0.9552 0.7710 0.023 Uiso 0.216(17) 1 calc PR B 6
H12D H -0.1932 0.8985 0.8463 0.023 Uiso 0.216(17) 1 calc PR B 6
C13 C 0.0021(8) 0.9121(6) 0.6688(4) 0.0255(14) Uani 1 1 d . B .
C14 C -0.0971(8) 0.8048(6) 0.6692(4) 0.0299(15) Uani 1 1 d . B .
C15 C -0.0151(8) 0.7734(6) 0.5419(4) 0.0273(14) Uani 1 1 d . B .
C16 C 0.0078(8) 0.7262(6) 0.4738(4) 0.0285(14) Uani 1 1 d . . .
C17 C 0.0831(9) 0.7012(6) 0.3451(4) 0.0317(16) Uani 1 1 d . B .
C18 C -0.0125(9) 0.5924(6) 0.3462(4) 0.0320(16) Uani 1 1 d . B .
C19 C 0.040(2) 0.6314(11) 0.1912(7) 0.040(3) Uiso 0.50 1 d PD C 7
H19A H -0.0624 0.6488 0.1803 0.049 Uiso 0.50 1 calc PR C 7
H19B H 0.0837 0.6410 0.1458 0.049 Uiso 0.50 1 calc PR C 7
C19A C 0.086(3) 0.6114(13) 0.1951(9) 0.033(5) Uiso 0.30 1 d PD C 8
H19C H -0.0152 0.6168 0.1659 0.039 Uiso 0.30 1 calc PR C 8
H19D H 0.1566 0.6156 0.1598 0.039 Uiso 0.30 1 calc PR C 8
C19B C -0.010(3) 0.659(2) 0.2007(19) 0.041(7) Uiso 0.20 1 d PD C 9
H19E H -0.0954 0.6887 0.2137 0.049 Uiso 0.20 1 calc PR C 9
H19F H 0.0023 0.6801 0.1506 0.049 Uiso 0.20 1 calc PR C 9
C20 C 0.013(2) 0.5025(13) 0.2011(8) 0.040(3) Uiso 0.50 1 d PD C 7
H20A H 0.1150 0.4848 0.2112 0.049 Uiso 0.50 1 calc PR C 7
H20B H -0.0512 0.4498 0.1523 0.049 Uiso 0.50 1 calc PR C 7
C20A C 0.060(3) 0.4899(19) 0.2183(14) 0.033(5) Uiso 0.30 1 d PD C 8
H20C H 0.1605 0.4834 0.2475 0.039 Uiso 0.30 1 calc PR C 8
H20D H 0.0243 0.4261 0.1718 0.039 Uiso 0.30 1 calc PR C 8
C20B C -0.062(5) 0.522(3) 0.1900(12) 0.041(7) Uiso 0.20 1 d PD C 9
H20E H 0.0141 0.4898 0.1679 0.049 Uiso 0.20 1 calc PR C 9
H20F H -0.1638 0.4918 0.1524 0.049 Uiso 0.20 1 calc PR C 9
B1 B -0.1255(9) 1.3272(7) 0.9888(5) 0.0277(16) Uani 1 1 d . . .
B2 B -0.1217(9) 1.1218(6) 0.9931(4) 0.0253(15) Uani 1 1 d . . .
B3 B 0.1310(8) 1.2797(7) 1.0047(5) 0.0255(15) Uani 1 1 d . . .
B4 B 0.3810(9) 1.3229(7) 0.9653(5) 0.0280(16) Uani 1 1 d . . .
B5 B 0.3822(10) 1.3293(7) 1.0964(5) 0.0345(18) Uani 1 1 d . . .

loop_
_atom_site_aniso_label
_atom_site_aniso_U_11
_atom_site_aniso_U_22
_atom_site_aniso_U_33
_atom_site_aniso_U_23
_atom_site_aniso_U_13
_atom_site_aniso_U_12
S1 0.0472(11) 0.0258(8) 0.0237(9) 0.0008(7) 0.0180(8) -0.0006(7)
S2 0.0283(8) 0.0314(8) 0.0238(9) 0.0055(7) 0.0112(7) 0.0045(7)
S3 0.0341(9) 0.0228(8) 0.0226(9) 0.0036(6) 0.0113(7) 0.0027(7)
S4 0.0320(9) 0.0241(8) 0.0257(9) 0.0047(6) 0.0132(7) 0.0036(7)
S5 0.0364(9) 0.0219(8) 0.0245(9) 0.0027(6) 0.0149(7) 0.0025(7)
S6 0.0399(10) 0.0227(8) 0.0309(10) 0.0012(7) 0.0168(8) 0.0004(7)
S7 0.0513(12) 0.0350(10) 0.0303(10) 0.0035(8) 0.0238(9) 0.0026(8)
S8 0.0576(13) 0.0255(9) 0.0353(11) -0.0062(8) 0.0167(10) 0.0005(8)
S11 0.0408(10) 0.0244(8) 0.0247(9) 0.0037(7) 0.0163(8) 0.0048(7)
S12 0.0613(13) 0.0311(9) 0.0319(11) -0.0017(8) 0.0295(10) -0.0079(9)
S13 0.0352(9) 0.0243(8) 0.0223(9) 0.0035(6) 0.0122(7) 0.0019(7)
S14 0.0395(10) 0.0270(8) 0.0247(9) 0.0005(7) 0.0150(8) -0.0043(7)
S15 0.0396(10) 0.0257(8) 0.0281(10) 0.0054(7) 0.0174(8) 0.0006(7)
S16 0.0438(10) 0.0243(8) 0.0246(9) 0.0000(7) 0.0168(8) -0.0064(7)
S17 0.0684(14) 0.0299(9) 0.0438(12) 0.0107(8) 0.0421(11) 0.0125(9)
S18 0.0869(17) 0.0271(9) 0.0377(12) -0.0013(8) 0.0354(12) 0.0025(10)
O1 0.031(3) 0.028(2) 0.061(4) 0.014(2) 0.017(3) 0.010(2)
O2 0.024(2) 0.027(2) 0.042(3) 0.008(2) 0.014(2) 0.0065(19)
O3 0.026(2) 0.024(2) 0.039(3) 0.009(2) 0.014(2) 0.0102(19)
O4 0.022(2) 0.027(2) 0.039(3) 0.004(2) 0.011(2) 0.0086(18)
O5 0.022(2) 0.023(2) 0.045(3) 0.011(2) 0.010(2) 0.0077(18)
O6 0.043(3) 0.080(4) 0.033(3) 0.007(3) 0.010(3) 0.023(3)
O7 0.037(3) 0.048(3) 0.032(3) 0.002(2) 0.015(2) 0.007(2)
O8 0.034(3) 0.049(3) 0.032(3) 0.009(2) 0.014(2) 0.012(2)
O9 0.035(3) 0.036(3) 0.034(3) 0.009(2) 0.014(2) 0.013(2)
O10 0.031(3) 0.029(2) 0.032(3) 0.005(2) 0.009(2) 0.006(2)
C1 0.031(4) 0.033(3) 0.025(4) 0.005(3) 0.018(3) 0.006(3)
C2 0.028(3) 0.035(4) 0.017(3) 0.010(3) 0.010(3) 0.006(3)
C3 0.029(3) 0.023(3) 0.021(3) 0.004(3) 0.005(3) 0.004(3)
C4 0.030(3) 0.028(3) 0.021(3) 0.003(3) 0.009(3) 0.008(3)
C5 0.027(3) 0.024(3) 0.026(4) 0.008(3) 0.005(3) 0.006(3)
C6 0.028(3) 0.022(3) 0.025(4) 0.003(3) 0.010(3) 0.003(3)
C7 0.035(4) 0.028(3) 0.014(3) 0.002(3) 0.006(3) 0.011(3)
C8 0.034(4) 0.022(3) 0.021(3) -0.001(3) 0.010(3) 0.004(3)
C9 0.066(5) 0.038(4) 0.026(4) 0.001(3) 0.017(4) 0.017(4)
C10 0.065(6) 0.063(6) 0.040(5) -0.003(4) 0.015(5) 0.019(5)
C11 0.029(5) 0.030(4) 0.021(5) 0.001(3) 0.008(4) 0.008(4)
C12 0.031(5) 0.026(4) 0.020(4) 0.009(3) 0.006(4) 0.003(4)
C13 0.031(3) 0.027(3) 0.017(3) -0.001(3) 0.009(3) 0.005(3)
C14 0.036(4) 0.030(3) 0.022(4) 0.004(3) 0.014(3) 0.002(3)
C15 0.027(3) 0.025(3) 0.031(4) 0.004(3) 0.013(3) 0.005(3)
C16 0.030(3) 0.030(3) 0.022(4) 0.004(3) 0.006(3) 0.003(3)
C17 0.046(4) 0.027(3) 0.032(4) 0.012(3) 0.027(3) 0.012(3)
C18 0.049(4) 0.028(3) 0.027(4) 0.007(3) 0.023(3) 0.015(3)
B1 0.024(4) 0.030(4) 0.027(4) 0.007(3) 0.007(3) 0.003(3)
B2 0.032(4) 0.023(3) 0.023(4) 0.003(3) 0.008(3) 0.010(3)
B3 0.020(3) 0.025(4) 0.032(4) 0.005(3) 0.010(3) 0.005(3)
B4 0.032(4) 0.026(4) 0.029(4) 0.004(3) 0.014(3) 0.009(3)
B5 0.041(5) 0.030(4) 0.034(5) 0.001(3) 0.014(4) 0.012(4)

loop_
_atom_type_symbol
_atom_type_description
_atom_type_scat_dispersion_real
_atom_type_scat_dispersion_imag
_atom_type_scat_source
C C 0.0033 0.0016 'International Tables Vol C Tables 4.2.6.8 and 6.1.1.4'
H H 0.0000 0.0000 'International Tables Vol C Tables 4.2.6.8 and 6.1.1.4'
O O 0.0106 0.0060 'International Tables Vol C Tables 4.2.6.8 and 6.1.1.4'
S S 0.1246 0.1234 'International Tables Vol C Tables 4.2.6.8 and 6.1.1.4'
B B 0.0013 0.0007 'International Tables Vol C Tables 4.2.6.8 and 6.1.1.4'

loop_
_geom_angle_atom_site_label_1
_geom_angle_atom_site_label_2
_geom_angle_atom_site_label_3
_geom_angle
C3 S1 C1 102.8(3)
C4 S2 C2 99.0(3)
C5 S3 C3 95.4(3)
C5 S4 C4 95.5(3)
C7 S5 C6 94.8(3)
C6 S6 C8 95.6(3)
C7 S7 C9 104.9(3)
C8 S8 C10 98.8(4)
C13 S11 C11 101.4(3)
C13 S11 C11A 100.5(9)
C11 S11 C11A 24.0(8)
C14 S12 C12A 101.5(9)
C14 S12 C12 101.3(4)
C12A S12 C12 27.2(9)
C15 S13 C13 95.5(3)
C15 S14 C14 95.3(3)
C17 S15 C16 94.8(3)
C16 S16 C18 95.0(3)
C17 S17 C19 101.6(6)
C17 S17 C19A 104.7(8)
C19 S17 C19A 16.9(9)
C17 S17 C19B 91.6(14)
C19 S17 C19B 20.9(12)
C19A S17 C19B 37.4(14)
C18 S18 C20 104.1(6)
C18 S18 C20A 101.7(8)
C20 S18 C20A 17.4(9)
C18 S18 C20B 102.5(10)
C20 S18 C20B 24.7(13)
C20A S18 C20B 42.0(15)
B2 O2 B1 119.9(5)
B2 O4 B3 124.1(5)
B1 O5 B3 124.2(5)
B5 O7 B4 118.8(6)
B4 O9 B3 121.1(6)
B5 O10 B3 123.8(6)
C2 C1 S1 113.9(4)
C1 C2 S2 112.8(4)
C4 C3 S1 129.8(5)
C4 C3 S3 116.4(5)
S1 C3 S3 113.7(3)
C3 C4 S2 126.3(5)
C3 C4 S4 117.0(5)
S2 C4 S4 116.6(4)
C6 C5 S4 122.4(5)
C6 C5 S3 122.0(5)
S4 C5 S3 115.6(4)
C5 C6 S6 123.3(5)
C5 C6 S5 121.3(5)
S6 C6 S5 115.4(4)
C8 C7 S5 117.7(5)
C8 C7 S7 127.7(5)
S5 C7 S7 114.5(4)
C7 C8 S8 127.1(5)
C7 C8 S6 116.3(5)
S8 C8 S6 116.5(4)
C10 C9 S7 115.3(6)
C9 C10 S8 114.0(6)
C12 C11 S11 114.7(6)
C12A C11A S11 113.8(16)
C11 C12 S12 114.7(6)
C11A C12A S12 114.5(17)
C14 C13 S11 129.9(5)
C14 C13 S13 116.2(5)
S11 C13 S13 113.9(4)
C13 C14 S14 117.8(5)
C13 C14 S12 127.5(5)
S14 C14 S12 114.7(4)
C16 C15 S13 122.1(5)
C16 C15 S14 122.8(5)
S13 C15 S14 115.1(4)
C15 C16 S16 122.6(5)
C15 C16 S15 121.7(5)
S16 C16 S15 115.6(4)
C18 C17 S15 117.7(5)
C18 C17 S17 126.4(6)
S15 C17 S17 115.9(4)
C17 C18 S18 129.0(5)
C17 C18 S16 116.9(5)
S18 C18 S16 114.0(4)
C20 C19 S17 115.7(11)
C20A C19A S17 116.8(15)
C20B C19B S17 119(2)
C19 C20 S18 115.9(11)
C19A C20A S18 113.7(14)
C19B C20B S18 115(2)
O5 B1 O1 122.1(6)
O5 B1 O2 120.7(6)
O1 B1 O2 117.2(6)
O3 B2 O4 123.5(6)
O3 B2 O2 116.4(6)
O4 B2 O2 120.1(6)
O10 B3 O9 112.5(5)
O10 B3 O5 108.7(6)
O9 B3 O5 108.1(5)
O10 B3 O4 109.3(6)
O9 B3 O4 108.9(5)
O5 B3 O4 109.3(5)
O8 B4 O9 120.1(7)
O8 B4 O7 118.6(6)
O9 B4 O7 121.2(6)
O10 B5 O6 119.2(7)
O10 B5 O7 121.3(7)
O6 B5 O7 119.4(7)

loop_
_geom_bond_atom_site_label_1
_geom_bond_atom_site_label_2
_geom_bond_distance
S1 C3 1.742(7)
S1 C1 1.804(6)
S2 C4 1.745(7)
S2 C2 1.803(6)
S3 C5 1.741(7)
S3 C3 1.765(7)
S4 C5 1.727(7)
S4 C4 1.763(7)
S5 C7 1.737(6)
S5 C6 1.748(6)
S6 C6 1.728(7)
S6 C8 1.747(7)
S7 C7 1.747(7)
S7 C9 1.793(6)
S8 C8 1.738(7)
S8 C10 1.815(7)
S11 C13 1.741(6)
S11 C11 1.801(7)
S11 C11A 1.805(10)
S12 C14 1.752(7)
S12 C12A 1.784(10)
S12 C12 1.791(7)
S13 C15 1.738(7)
S13 C13 1.764(6)
S14 C15 1.739(7)
S14 C14 1.748(7)
S15 C17 1.739(7)
S15 C16 1.743(7)
S16 C16 1.734(7)
S16 C18 1.749(7)
S17 C17 1.739(7)
S17 C19 1.785(9)
S17 C19A 1.797(10)
S17 C19B 1.797(11)
S18 C18 1.745(7)
S18 C20 1.784(9)
S18 C20A 1.795(10)
S18 C20B 1.800(11)
O1 B1 1.356(9)
O2 B2 1.383(8)
O2 B1 1.387(9)
O3 B2 1.346(8)
O4 B2 1.351(9)
O4 B3 1.484(8)
O5 B1 1.351(8)
O5 B3 1.482(8)
O6 B5 1.367(10)
O7 B5 1.373(9)
O7 B4 1.379(10)
O8 B4 1.354(9)
O9 B4 1.368(9)
O9 B3 1.469(8)
O10 B5 1.327(10)
O10 B3 1.434(9)
C1 C2 1.513(7)
C3 C4 1.349(9)
C5 C6 1.377(9)
C7 C8 1.354(9)
C9 C10 1.493(8)
C11 C12 1.508(8)
C11A C12A 1.506(10)
C13 C14 1.341(9)
C15 C16 1.365(9)
C17 C18 1.343(9)
C19 C20 1.489(9)
C19A C20A 1.494(10)
C19B C20B 1.507(10)
